data_2015865
loop_
_publ_author_name
'Stefanowicz, Piotr'
'Jaremko, Mariusz'
'Jaremko, \/Lukasz'
'Kochel, Andrzej'

_publ_section_title
;
 (3<i>S</i>)-Benzyl
 <i>N</i>-(1-hydroxy-2,5-dioxopyrrolidin-3-yl)carbamate:
 two-dimensional sheets built from O---H&#x00B7;&#x00B7;&#x00B7;O,
 N---H&#x00B7;&#x00B7;&#x00B7;O, C=O&#x00B7;&#x00B7;&#x00B7;C=O and
 C---H&#x00B7;&#x00B7;&#x00B7;O interactions linked into a
 three-dimensional complex framework <i>via</i>
 C---H&#x00B7;&#x00B7;&#x00B7;\p(arene) interactions
;
_journal_coeditor_code GZ3069
_journal_issue 3
_journal_name_full 'Acta Crystallographica Section C'
_journal_page_first o204
_journal_page_last o206
_journal_paper_doi 10.1107/S0108270107006646
_journal_volume 63
_journal_year 2007
_chemical_formula_iupac 'C12 H12 N2 O5'
_chemical_formula_moiety 'C12 H12 N2 O5'
_chemical_formula_sum 'C12 H12 N2 O5'
_chemical_formula_weight 264.24
_chemical_name_systematic
;
(3S)-Benzyl N-(1-hydroxy-2,5-dioxopyrrolidin-3-yl)carbamate
;
_space_group_IT_number 4
_symmetry_cell_setting monoclinic
_symmetry_space_group_name_Hall 'P 2yb'
_symmetry_space_group_name_H-M 'P 1 21 1'
_atom_sites_solution_hydrogens geom
_atom_sites_solution_primary direct
_atom_sites_solution_secondary difmap
_audit_creation_method SHELXL97
_cell_angle_alpha 90.00
_cell_angle_beta 111.67(3)
_cell_angle_gamma 90.00
_cell_formula_units_Z 4
_cell_length_a 12.910(3)
_cell_length_b 7.077(4)
_cell_length_c 14.001(3)
_cell_measurement_reflns_used 5987
_cell_measurement_temperature 100(2)
_cell_measurement_theta_max 30.00
_cell_measurement_theta_min 3.17
_cell_volume 1188.8(8)
_computing_cell_refinement 'KM-4 CCD Software'
_computing_data_collection 'KM-4 CCD Software (Oxford Diffraction, 2004)'
_computing_data_reduction 'KM-4 CCD Software'
_computing_molecular_graphics 'XP in SHELXTL (Bruker, 1998)'
_computing_publication_material SHELXL97
_computing_structure_refinement 'SHELXL97 (Sheldrick, 1997)'
_computing_structure_solution 'SHELXS97 (Sheldrick, 1997)'
_diffrn_ambient_temperature 100(2)
_diffrn_detector_area_resol_mean 0
_diffrn_measured_fraction_theta_full 0.992
_diffrn_measured_fraction_theta_max 0.978
_diffrn_measurement_device_type 'Oxford KM4 CCD area-detector'
_diffrn_measurement_method \w
_diffrn_radiation_monochromator graphite
_diffrn_radiation_source 'fine-focus sealed tube'
_diffrn_radiation_type MoK\a
_diffrn_radiation_wavelength 0.71073
_diffrn_reflns_av_R_equivalents 0.0425
_diffrn_reflns_av_sigmaI/netI 0.0396
_diffrn_reflns_limit_h_max 14
_diffrn_reflns_limit_h_min -18
_diffrn_reflns_limit_k_max 9
_diffrn_reflns_limit_k_min -9
_diffrn_reflns_limit_l_max 19
_diffrn_reflns_limit_l_min -19
_diffrn_reflns_number 17662
_diffrn_reflns_theta_full 25.00
_diffrn_reflns_theta_max 30.00
_diffrn_reflns_theta_min 3.17
_diffrn_standards_decay_% 0
_diffrn_standards_interval_count 0
_diffrn_standards_interval_time 0
_diffrn_standards_number 0
_exptl_absorpt_coefficient_mu 0.117
_exptl_absorpt_correction_type none
_exptl_crystal_colour colourless
_exptl_crystal_density_diffrn 1.477
_exptl_crystal_density_method 'not measured'
_exptl_crystal_description plate
_exptl_crystal_F_000 552
_exptl_crystal_size_max 0.28
_exptl_crystal_size_mid 0.25
_exptl_crystal_size_min 0.20
_refine_diff_density_max 0.218
_refine_diff_density_min -0.220
_refine_ls_extinction_method none
_refine_ls_goodness_of_fit_ref 1.004
_refine_ls_hydrogen_treatment mixed
_refine_ls_matrix_type full
_refine_ls_number_parameters 355
_refine_ls_number_reflns 3640
_refine_ls_number_restraints 1
_refine_ls_restrained_S_all 1.003
_refine_ls_R_factor_all 0.0540
_refine_ls_R_factor_gt 0.0397
_refine_ls_shift/su_max 0.000
_refine_ls_shift/su_mean 0.000
_refine_ls_structure_factor_coef Fsqd
_refine_ls_weighting_details 'calc w = 1/[\s^2^(Fo^2^)+(0.0473P)^2^] where P=(Fo^2^+2Fc^2^)/3'
_refine_ls_weighting_scheme calc
_refine_ls_wR_factor_gt 0.0786
_refine_ls_wR_factor_ref 0.0832
_reflns_number_gt 3070
_reflns_number_total 3640
_reflns_threshold_expression I>2\s(I)
_cod_data_source_file gz3069.cif
_cod_data_source_block I
_cod_original_sg_symbol_H-M 'P 21'
_cod_database_code 2015865
_cod_database_fobs_code 2015865

loop_
_symmetry_equiv_pos_as_xyz
'x, y, z'
'-x, y+1/2, -z'

loop_
_atom_site_type_symbol
_atom_site_label
_atom_site_fract_x
_atom_site_fract_y
_atom_site_fract_z
_atom_site_U_iso_or_equiv
_atom_site_adp_type
_atom_site_calc_flag
_atom_site_refinement_flags
_atom_site_occupancy
O O1A 0.70860(12) 0.2164(2) 0.48559(12) 0.0289(4) Uani d . 1
O O2A 0.79722(13) 0.1400(2) 0.33584(11) 0.0243(3) Uani d . 1
H H1A 0.766(2) 0.032(4) 0.3117(19) 0.029 Uiso d . 1
O O3A 1.00027(13) -0.0542(2) 0.42948(13) 0.0320(4) Uani d . 1
O O4A 0.79080(12) 0.2630(2) 0.74929(11) 0.0214(3) Uani d . 1
O O5A 0.74498(12) -0.0335(2) 0.78135(11) 0.0205(3) Uani d . 1
N N1A 0.84965(14) 0.1030(2) 0.43960(13) 0.0193(4) Uani d . 1
N N2A 0.83702(15) 0.0016(3) 0.67733(14) 0.0210(4) Uani d . 1
H H2NA 0.823(2) -0.114(4) 0.6695(18) 0.025 Uiso d . 1
C C1A 0.80102(16) 0.1503(3) 0.50842(15) 0.0192(4) Uani d . 1
C C2A 0.88554(16) 0.1060(3) 0.61501(15) 0.0196(4) Uani d . 1
H H2A 0.9159 0.2278 0.6505 0.024 Uiso calc R 1
C C3A 0.98004(16) 0.0006(3) 0.59489(16) 0.0223(4) Uani d . 1
H H31A 1.0526 0.0631 0.6313 0.027 Uiso calc R 1
H H32A 0.9847 -0.1320 0.6186 0.027 Uiso calc R 1
C C4A 0.95052(16) 0.0083(3) 0.48021(16) 0.0219(4) Uani d . 1
C C5A 0.79084(16) 0.0917(3) 0.73619(15) 0.0179(4) Uani d . 1
C C6A 0.71173(16) 0.0379(3) 0.86245(15) 0.0201(4) Uani d . 1
H H61A 0.6525 -0.0440 0.8690 0.024 Uiso calc R 1
H H62A 0.6807 0.1667 0.8444 0.024 Uiso calc R 1
C C7A 0.80870(16) 0.0439(3) 0.96372(15) 0.0180(4) Uani d . 1
C C8A 0.79748(17) 0.1455(3) 1.04528(16) 0.0218(4) Uani d . 1
H H8A 0.7303 0.2120 1.0351 0.026 Uiso calc R 1
C C9A 0.88372(18) 0.1498(3) 1.14095(16) 0.0248(4) Uani d . 1
H H9A 0.8757 0.2199 1.1957 0.030 Uiso calc R 1
C C10A 0.98165(18) 0.0513(3) 1.15624(17) 0.0266(5) Uani d . 1
H H10A 1.0408 0.0536 1.2215 0.032 Uiso calc R 1
C C11A 0.99277(17) -0.0503(3) 1.07613(16) 0.0263(5) Uani d . 1
H H11A 1.0596 -0.1181 1.0867 0.032 Uiso calc R 1
C C12A 0.90701(16) -0.0540(3) 0.98037(16) 0.0226(4) Uani d . 1
H H12A 0.9157 -0.1240 0.9259 0.027 Uiso calc R 1
O O3B 0.51201(12) 0.4240(2) 0.56098(12) 0.0296(4) Uani d . 1
O O2B 0.72170(13) 0.5982(2) 0.65733(11) 0.0238(3) Uani d . 1
H H1B 0.741(2) 0.494(4) 0.6791(19) 0.029 Uiso d . 1
O O1B 0.79804(12) 0.7224(2) 0.50629(12) 0.0271(3) Uani d . 1
O O4B 0.69593(12) 0.8229(2) 0.24594(11) 0.0238(3) Uani d . 1
O O5B 0.74485(11) 0.5468(2) 0.19123(11) 0.0199(3) Uani d . 1
N N1B 0.66311(13) 0.5835(2) 0.55306(12) 0.0187(4) Uani d . 1
N N2B 0.66563(14) 0.5380(3) 0.30778(13) 0.0197(4) Uani d . 1
H H2NB 0.6846(19) 0.424(4) 0.3122(17) 0.024 Uiso d . 1
C C4B 0.56044(16) 0.4951(3) 0.51081(16) 0.0206(4) Uani d . 1
C C3B 0.52739(16) 0.5038(3) 0.39590(16) 0.0221(4) Uani d . 1
H H31B 0.4535 0.5645 0.3635 0.027 Uiso calc R 1
H H32B 0.5240 0.3753 0.3669 0.027 Uiso calc R 1
C C2B 0.61842(16) 0.6223(3) 0.37743(15) 0.0198(4) Uani d . 1
H H2B 0.5862 0.7482 0.3494 0.024 Uiso calc R 1
C C1B 0.70671(16) 0.6509(3) 0.48407(15) 0.0183(4) Uani d . 1
C C5B 0.70265(16) 0.6496(3) 0.24930(14) 0.0181(4) Uani d . 1
C C6B 0.77324(16) 0.6497(3) 0.11328(15) 0.0209(4) Uani d . 1
H H61B 0.8393 0.5908 0.1056 0.025 Uiso calc R 1
H H62B 0.7923 0.7820 0.1358 0.025 Uiso calc R 1
C C7B 0.67727(16) 0.6474(3) 0.01147(15) 0.0190(4) Uani d . 1
C C8B 0.68887(17) 0.5607(3) -0.07384(17) 0.0217(4) Uani d . 1
H H8B 0.7580 0.5042 -0.0670 0.026 Uiso calc R 1
C C9B 0.60116(17) 0.5559(3) -0.16815(16) 0.0241(4) Uani d . 1
H H9B 0.6103 0.4966 -0.2254 0.029 Uiso calc R 1
C C10B 0.50023(17) 0.6379(3) -0.17846(17) 0.0240(4) Uani d . 1
H H10B 0.4395 0.6327 -0.2426 0.029 Uiso calc R 1
C C11B 0.48770(17) 0.7279(3) -0.09499(16) 0.0255(5) Uani d . 1
H H11B 0.4188 0.7864 -0.1028 0.031 Uiso calc R 1
C C12B 0.57518(16) 0.7325(3) -0.00050(16) 0.0233(4) Uani d . 1
H H12B 0.5659 0.7934 0.0563 0.028 Uiso calc R 1

loop_
_atom_site_aniso_label
_atom_site_aniso_U_11
_atom_site_aniso_U_22
_atom_site_aniso_U_33
_atom_site_aniso_U_12
_atom_site_aniso_U_13
_atom_site_aniso_U_23
O1A 0.0275(8) 0.0308(9) 0.0296(8) 0.0091(7) 0.0119(7) 0.0030(7)
O2A 0.0360(8) 0.0195(8) 0.0161(7) -0.0004(7) 0.0082(6) 0.0005(6)
O3A 0.0361(8) 0.0307(9) 0.0381(9) 0.0067(8) 0.0240(8) 0.0012(8)
O4A 0.0280(7) 0.0175(8) 0.0192(7) -0.0015(6) 0.0093(6) -0.0004(6)
O5A 0.0280(7) 0.0173(8) 0.0202(7) -0.0030(6) 0.0138(6) -0.0005(6)
N1A 0.0248(9) 0.0188(9) 0.0149(8) 0.0006(7) 0.0081(7) 0.0014(6)
N2A 0.0295(9) 0.0153(9) 0.0211(9) -0.0032(8) 0.0130(7) -0.0005(7)
C1A 0.0228(10) 0.0160(9) 0.0207(10) 0.0003(9) 0.0101(8) -0.0005(8)
C2A 0.0234(10) 0.0190(10) 0.0175(10) -0.0014(8) 0.0089(8) 0.0003(7)
C3A 0.0180(9) 0.0233(11) 0.0254(11) 0.0002(8) 0.0077(8) 0.0007(8)
C4A 0.0237(10) 0.0177(10) 0.0277(11) -0.0013(8) 0.0136(9) 0.0001(8)
C5A 0.0189(9) 0.0188(10) 0.0143(9) -0.0007(8) 0.0039(8) 0.0010(7)
C6A 0.0224(9) 0.0215(10) 0.0203(10) 0.0011(8) 0.0125(8) 0.0022(8)
C7A 0.0201(9) 0.0169(10) 0.0191(10) -0.0014(8) 0.0097(8) 0.0017(8)
C8A 0.0271(10) 0.0178(10) 0.0241(11) 0.0023(9) 0.0138(9) 0.0013(8)
C9A 0.0367(11) 0.0201(10) 0.0185(10) -0.0024(10) 0.0112(9) -0.0022(8)
C10A 0.0285(11) 0.0251(12) 0.0229(11) -0.0051(9) 0.0055(9) 0.0037(9)
C11A 0.0228(10) 0.0285(12) 0.0285(12) 0.0026(9) 0.0105(9) 0.0058(10)
C12A 0.0252(10) 0.0228(11) 0.0231(11) 0.0035(9) 0.0130(9) 0.0020(9)
O3B 0.0316(8) 0.0315(9) 0.0322(8) -0.0070(7) 0.0194(7) -0.0013(7)
O2B 0.0335(8) 0.0198(8) 0.0151(7) -0.0015(7) 0.0053(6) 0.0004(6)
O1B 0.0249(8) 0.0284(8) 0.0287(8) -0.0088(7) 0.0106(7) -0.0040(7)
O4B 0.0313(8) 0.0175(8) 0.0228(8) 0.0008(6) 0.0103(7) 0.0000(6)
O5B 0.0254(7) 0.0183(7) 0.0192(7) 0.0015(6) 0.0121(6) 0.0022(6)
N1B 0.0223(8) 0.0181(9) 0.0153(8) -0.0005(7) 0.0066(7) -0.0003(7)
N2B 0.0262(9) 0.0156(9) 0.0195(9) 0.0019(7) 0.0112(7) -0.0003(7)
C4B 0.0216(10) 0.0173(10) 0.0237(10) 0.0008(8) 0.0092(9) -0.0023(8)
C3B 0.0192(9) 0.0232(11) 0.0232(10) -0.0006(8) 0.0068(8) -0.0029(8)
C2B 0.0234(10) 0.0219(11) 0.0165(10) 0.0021(8) 0.0101(8) -0.0009(8)
C1B 0.0218(10) 0.0145(9) 0.0197(10) 0.0007(8) 0.0090(8) -0.0010(8)
C5B 0.0192(9) 0.0189(10) 0.0135(9) 0.0001(8) 0.0030(7) -0.0014(8)
C6B 0.0234(10) 0.0209(10) 0.0208(10) -0.0014(9) 0.0108(8) 0.0026(8)
C7B 0.0227(10) 0.0149(10) 0.0208(10) -0.0011(8) 0.0097(8) 0.0025(8)
C8B 0.0241(10) 0.0189(10) 0.0254(11) 0.0028(8) 0.0131(9) 0.0034(8)
C9B 0.0332(11) 0.0202(11) 0.0205(11) -0.0012(9) 0.0117(9) 0.0011(8)
C10B 0.0247(10) 0.0229(11) 0.0218(10) -0.0054(9) 0.0056(8) 0.0037(9)
C11B 0.0225(10) 0.0279(11) 0.0283(11) 0.0035(10) 0.0120(9) 0.0081(9)
C12B 0.0270(10) 0.0249(11) 0.0220(10) 0.0036(9) 0.0140(9) 0.0038(9)

loop_
_atom_type_symbol
_atom_type_description
_atom_type_scat_dispersion_real
_atom_type_scat_dispersion_imag
_atom_type_scat_source
C C 0.0033 0.0016 'International Tables Vol C Tables 4.2.6.8 and 6.1.1.4'
H H 0.0000 0.0000 'International Tables Vol C Tables 4.2.6.8 and 6.1.1.4'
N N 0.0061 0.0033 'International Tables Vol C Tables 4.2.6.8 and 6.1.1.4'
O O 0.0106 0.0060 'International Tables Vol C Tables 4.2.6.8 and 6.1.1.4'

loop_
_geom_angle_atom_site_label_1
_geom_angle_atom_site_label_2
_geom_angle_atom_site_label_3
_geom_angle
N1A O2A H1A 102.6(17)
C5A O5A C6A 116.66(16)
C1A N1A O2A 121.23(16)
C1A N1A C4A 115.74(17)
O2A N1A C4A 122.95(16)
C5A N2A C2A 121.06(18)
C5A N2A H2NA 115.1(17)
C2A N2A H2NA 122.5(17)
O1A C1A N1A 124.86(19)
O1A C1A C2A 128.27(19)
N1A C1A C2A 106.86(16)
N2A C2A C1A 112.50(16)
N2A C2A C3A 114.23(17)
C1A C2A C3A 104.48(16)
N2A C2A H2A 108.5
C1A C2A H2A 108.5
C3A C2A H2A 108.5
C4A C3A C2A 105.74(16)
C4A C3A H31A 110.6
C2A C3A H31A 110.6
C4A C3A H32A 110.6
C2A C3A H32A 110.6
H31A C3A H32A 108.7
O3A C4A N1A 124.09(19)
O3A C4A C3A 129.41(19)
N1A C4A C3A 106.49(17)
O4A C5A N2A 125.86(19)
O4A C5A O5A 123.79(19)
N2A C5A O5A 110.35(18)
O5A C6A C7A 111.40(16)
O5A C6A H61A 109.3
C7A C6A H61A 109.3
O5A C6A H62A 109.3
C7A C6A H62A 109.3
H61A C6A H62A 108.0
C12A C7A C8A 118.85(19)
C12A C7A C6A 122.31(18)
C8A C7A C6A 118.79(18)
C9A C8A C7A 120.62(19)
C9A C8A H8A 119.7
C7A C8A H8A 119.7
C10A C9A C8A 119.8(2)
C10A C9A H9A 120.1
C8A C9A H9A 120.1
C11A C10A C9A 119.8(2)
C11A C10A H10A 120.1
C9A C10A H10A 120.1
C10A C11A C12A 120.5(2)
C10A C11A H11A 119.7
C12A C11A H11A 119.7
C7A C12A C11A 120.4(2)
C7A C12A H12A 119.8
C11A C12A H12A 119.8
N1B O2B H1B 107.9(19)
C5B O5B C6B 116.67(16)
C1B N1B O2B 120.84(16)
C1B N1B C4B 115.69(17)
O2B N1B C4B 123.42(16)
C5B N2B C2B 119.85(18)
C5B N2B H2NB 116.7(16)
C2B N2B H2NB 121.9(16)
O3B C4B N1B 123.95(19)
O3B C4B C3B 129.37(19)
N1B C4B C3B 106.66(17)
C4B C3B C2B 105.59(16)
C4B C3B H31B 110.6
C2B C3B H31B 110.6
C4B C3B H32B 110.6
C2B C3B H32B 110.6
H31B C3B H32B 108.8
N2B C2B C1B 111.41(16)
N2B C2B C3B 115.06(17)
C1B C2B C3B 104.44(16)
N2B C2B H2B 108.6
C1B C2B H2B 108.6
C3B C2B H2B 108.6
O1B C1B N1B 125.28(19)
O1B C1B C2B 127.77(19)
N1B C1B C2B 106.94(16)
O4B C5B N2B 124.96(19)
O4B C5B O5B 123.67(19)
N2B C5B O5B 111.33(18)
O5B C6B C7B 110.78(15)
O5B C6B H61B 109.5
C7B C6B H61B 109.5
O5B C6B H62B 109.5
C7B C6B H62B 109.5
H61B C6B H62B 108.1
C8B C7B C12B 118.59(18)
C8B C7B C6B 120.21(17)
C12B C7B C6B 121.19(18)
C9B C8B C7B 121.10(19)
C9B C8B H8B 119.4
C7B C8B H8B 119.4
C10B C9B C8B 119.7(2)
C10B C9B H9B 120.2
C8B C9B H9B 120.2
C9B C10B C11B 120.1(2)
C9B C10B H10B 120.0
C11B C10B H10B 120.0
C12B C11B C10B 120.4(2)
C12B C11B H11B 119.8
C10B C11B H11B 119.8
C11B C12B C7B 120.2(2)
C11B C12B H12B 119.9
C7B C12B H12B 119.9

loop_
_geom_bond_atom_site_label_1
_geom_bond_atom_site_label_2
_geom_bond_distance
O1A C1A 1.210(2)
O2A N1A 1.382(2)
O2A H1A 0.87(3)
O3A C4A 1.204(2)
O4A C5A 1.226(3)
O5A C5A 1.346(2)
O5A C6A 1.445(2)
N1A C1A 1.372(3)
N1A C4A 1.386(3)
N2A C5A 1.343(3)
N2A C2A 1.450(3)
N2A H2NA 0.84(3)
C1A C2A 1.521(3)
C2A C3A 1.542(3)
C2A H2A 1.0000
C3A C4A 1.508(3)
C3A H31A 0.9900
C3A H32A 0.9900
C6A C7A 1.506(3)
C6A H61A 0.9900
C6A H62A 0.9900
C7A C12A 1.388(3)
C7A C8A 1.401(3)
C8A C9A 1.390(3)
C8A H8A 0.9500
C9A C10A 1.390(3)
C9A H9A 0.9500
C10A C11A 1.384(3)
C10A H10A 0.9500
C11A C12A 1.388(3)
C11A H11A 0.9500
C12A H12A 0.9500
O3B C4B 1.209(2)
O2B N1B 1.378(2)
O2B H1B 0.80(3)
O1B C1B 1.213(2)
O4B C5B 1.229(3)
O5B C5B 1.347(2)
O5B C6B 1.467(2)
N1B C1B 1.371(3)
N1B C4B 1.385(3)
N2B C5B 1.346(3)
N2B C2B 1.455(3)
N2B H2NB 0.84(3)
C4B C3B 1.506(3)
C3B C2B 1.541(3)
C3B H31B 0.9900
C3B H32B 0.9900
C2B C1B 1.521(3)
C2B H2B 1.0000
C6B C7B 1.504(3)
C6B H61B 0.9900
C6B H62B 0.9900
C7B C8B 1.399(3)
C7B C12B 1.402(3)
C8B C9B 1.387(3)
C8B H8B 0.9500
C9B C10B 1.384(3)
C9B H9B 0.9500
C10B C11B 1.392(3)
C10B H10B 0.9500
C11B C12B 1.387(3)
C11B H11B 0.9500
C12B H12B 0.9500

loop_
_geom_hbond_atom_site_label_D
_geom_hbond_atom_site_label_H
_geom_hbond_atom_site_label_A
_geom_hbond_site_symmetry_A
_geom_hbond_distance_DH
_geom_hbond_distance_HA
_geom_hbond_distance_DA
_geom_hbond_angle_DHA
O2A H1A O4B 1_545 0.87(3) 1.80(3) 2.667(2) 173(3)
N2A H2NA O2B 1_545 0.84(3) 2.39(3) 3.184(3) 158(2)
N2A H2NA O1B 1_545 0.84(3) 2.47(2) 3.000(3) 122(2)
O2B H1B O4A . 0.80(3) 1.90(3) 2.689(2) 172(3)
N2B H2NB O2A . 0.84(3) 2.43(3) 3.237(3) 162(2)
C2A H2A O3A 2_756 1.00 2.39 3.004(3) 119.1
C2B H2B O3B 2_656 1.00 2.43 3.035(3) 118.3

loop_
_geom_torsion_atom_site_label_1
_geom_torsion_atom_site_label_2
_geom_torsion_atom_site_label_3
_geom_torsion_atom_site_label_4
_geom_torsion
O2A N1A C1A O1A 4.3(3)
C4A N1A C1A O1A -172.5(2)
O2A N1A C1A C2A -174.98(16)
C4A N1A C1A C2A 8.2(2)
C5A N2A C2A C1A -89.0(2)
C5A N2A C2A C3A 152.09(18)
O1A C1A C2A N2A 48.1(3)
N1A C1A C2A N2A -132.62(18)
O1A C1A C2A C3A 172.6(2)
N1A C1A C2A C3A -8.2(2)
N2A C2A C3A C4A 128.98(18)
C1A C2A C3A C4A 5.6(2)
C1A N1A C4A O3A 174.9(2)
O2A N1A C4A O3A -1.9(3)
C1A N1A C4A C3A -4.4(2)
O2A N1A C4A C3A 178.82(17)
C2A C3A C4A O3A 179.5(2)
C2A C3A C4A N1A -1.3(2)
C2A N2A C5A O4A -5.1(3)
C2A N2A C5A O5A 175.89(17)
C6A O5A C5A O4A -10.9(3)
C6A O5A C5A N2A 168.10(16)
C5A O5A C6A C7A -83.3(2)
O5A C6A C7A C12A -16.1(3)
O5A C6A C7A C8A 166.63(17)
C12A C7A C8A C9A 0.7(3)
C6A C7A C8A C9A 178.00(18)
C7A C8A C9A C10A -0.6(3)
C8A C9A C10A C11A 0.1(3)
C9A C10A C11A C12A 0.3(3)
C8A C7A C12A C11A -0.3(3)
C6A C7A C12A C11A -177.5(2)
C10A C11A C12A C7A -0.2(3)
C1B N1B C4B O3B 178.1(2)
O2B N1B C4B O3B 0.6(3)
C1B N1B C4B C3B -0.6(2)
O2B N1B C4B C3B -178.04(17)
O3B C4B C3B C2B 176.7(2)
N1B C4B C3B C2B -4.7(2)
C5B N2B C2B C1B -92.2(2)
C5B N2B C2B C3B 149.15(18)
C4B C3B C2B N2B 130.09(18)
C4B C3B C2B C1B 7.6(2)
O2B N1B C1B O1B 2.0(3)
C4B N1B C1B O1B -175.6(2)
O2B N1B C1B C2B -176.80(16)
C4B N1B C1B C2B 5.7(2)
N2B C2B C1B O1B 48.4(3)
C3B C2B C1B O1B 173.2(2)
N2B C2B C1B N1B -132.85(18)
C3B C2B C1B N1B -8.0(2)
C2B N2B C5B O4B -3.3(3)
C2B N2B C5B O5B 179.04(16)
C6B O5B C5B O4B -6.3(3)
C6B O5B C5B N2B 171.47(16)
C5B O5B C6B C7B -93.0(2)
O5B C6B C7B C8B -117.6(2)
O5B C6B C7B C12B 62.9(3)
C12B C7B C8B C9B -0.9(3)
C6B C7B C8B C9B 179.54(19)
C7B C8B C9B C10B -0.1(3)
C8B C9B C10B C11B 1.3(3)
C9B C10B C11B C12B -1.4(3)
C10B C11B C12B C7B 0.4(3)
C8B C7B C12B C11B 0.8(3)
C6B C7B C12B C11B -179.72(19)

loop_
_cod_related_entry_id
_cod_related_entry_database
_cod_related_entry_code
1 ChemSpider 24725920
